data_4029434
loop_
_publ_author_name
'Cui, Bao-Dong'
'Zuo, Jian'
'Zhao, Jian-Qiang'
'Zhou, Ming-Qiang'
'Wu, Zhi-Jun'
'Zhang, Xiao-Mei'
'Yuan, Wei-Cheng'

_publ_section_title
;
 Tandem Michael addition-ring transformation reactions of
 3-hydroxyoxindoles/3-aminooxindoles with olefinic azlactones: direct
 access to structurally diverse spirocyclic oxindoles.
;
_journal_issue 11
_journal_name_full 'The Journal of organic chemistry'
_journal_page_first 5305
_journal_page_last 5314
_journal_paper_doi 10.1021/jo500432c
_journal_volume 79
_journal_year 2014
_chemical_formula_sum 'C27 H23 N3 O4'
_chemical_formula_weight 453.48
_chemical_name_systematic
; 
 ? 
;
_space_group_IT_number 14
_symmetry_cell_setting monoclinic
_symmetry_space_group_name_Hall '-P 2yn'
_symmetry_space_group_name_H-M 'P 1 21/n 1'
_atom_sites_solution_hydrogens geom
_atom_sites_solution_primary direct
_atom_sites_solution_secondary difmap
_audit_creation_method SHELXL-97
_cell_angle_alpha 90.00
_cell_angle_beta 94.9420(10)
_cell_angle_gamma 90.00
_cell_formula_units_Z 4
_cell_length_a 9.48520(10)
_cell_length_b 16.6744(2)
_cell_length_c 15.2017(2)
_cell_measurement_reflns_used 9748
_cell_measurement_temperature 290(2)
_cell_measurement_theta_max 69.5485
_cell_measurement_theta_min 4.6755
_cell_volume 2395.36(5)
_computing_cell_refinement 'CrysAlisPro (Agilent Technologies)'
_computing_data_collection 'CrysAlisPro (Agilent Technologies)'
_computing_data_reduction 'CrysAlisPro (Agilent Technologies)'
_computing_molecular_graphics 'Ortep-3 (L. J. Farrugia, 2001)'
_computing_publication_material SHELXL-97
_computing_structure_refinement 'SHELXL-97 (Sheldrick, 1997)'
_computing_structure_solution 'SHELXS-97 (Sheldrick, 1997)'
_diffrn_ambient_temperature 290(2)
_diffrn_detector_area_resol_mean 15.9149
_diffrn_measured_fraction_theta_full 0.990
_diffrn_measured_fraction_theta_max 0.990
_diffrn_measurement_device_type 'Gemini S Ultra, Agilent Technologies'
_diffrn_measurement_method '\w scans'
_diffrn_radiation_monochromator mirror
_diffrn_radiation_source 'Enhance Ultra (Cu) X-ray Source'
_diffrn_radiation_type CuK\a
_diffrn_radiation_wavelength 1.54184
_diffrn_reflns_av_R_equivalents 0.0201
_diffrn_reflns_av_sigmaI/netI 0.0139
_diffrn_reflns_limit_h_max 9
_diffrn_reflns_limit_h_min -11
_diffrn_reflns_limit_k_max 20
_diffrn_reflns_limit_k_min -20
_diffrn_reflns_limit_l_max 18
_diffrn_reflns_limit_l_min -18
_diffrn_reflns_number 20369
_diffrn_reflns_theta_full 69.68
_diffrn_reflns_theta_max 69.68
_diffrn_reflns_theta_min 5.30
_exptl_absorpt_coefficient_mu 0.698
_exptl_absorpt_correction_T_max 0.8128
_exptl_absorpt_correction_T_min 0.7630
_exptl_absorpt_correction_type multi-scan
_exptl_absorpt_process_details
;
CrysAlisPro, Agilent Technologies,
Version 1.171.36.21 (release 14-08-2012 CrysAlis171 .NET)
(compiled Sep 14 2012,17:21:16)
Empirical absorption correction using spherical harmonics,
 implemented in SCALE3 ABSPACK scaling algorithm.
;
_exptl_crystal_colour colorless
_exptl_crystal_density_diffrn 1.257
_exptl_crystal_density_method 'not measured'
_exptl_crystal_description block
_exptl_crystal_F_000 952
_exptl_crystal_size_max 0.41
_exptl_crystal_size_mid 0.37
_exptl_crystal_size_min 0.31
_refine_diff_density_max 0.536
_refine_diff_density_min -0.223
_refine_diff_density_rms 0.031
_refine_ls_extinction_coef 0.0032(4)
_refine_ls_extinction_expression Fc^*^=kFc[1+0.001xFc^2^\l^3^/sin(2\q)]^-1/4^
_refine_ls_extinction_method SHELXL
_refine_ls_goodness_of_fit_ref 1.060
_refine_ls_hydrogen_treatment constr
_refine_ls_matrix_type full
_refine_ls_number_parameters 309
_refine_ls_number_reflns 4480
_refine_ls_number_restraints 0
_refine_ls_restrained_S_all 1.060
_refine_ls_R_factor_all 0.0497
_refine_ls_R_factor_gt 0.0434
_refine_ls_shift/su_max 0.000
_refine_ls_shift/su_mean 0.000
_refine_ls_structure_factor_coef Fsqd
_refine_ls_weighting_details 'calc w=1/[\s^2^(Fo^2^)+(0.0734P)^2^+0.3199P] where P=(Fo^2^+2Fc^2^)/3'
_refine_ls_weighting_scheme calc
_refine_ls_wR_factor_gt 0.1295
_refine_ls_wR_factor_ref 0.1372
_reflns_number_gt 3807
_reflns_number_total 4480
_reflns_threshold_expression >2sigma(I)
_cod_data_source_file jo500432c_si_003.cif
_cod_data_source_block shelxl
_cod_depositor_comments 'Adding full bibliography for 4029434--4029435.cif.'
_cod_original_sg_symbol_H-M 'P 21/n'
_cod_database_code 4029434

loop_
_symmetry_equiv_pos_as_xyz
'x, y, z'
'-x+1/2, y+1/2, -z+1/2'
'-x, -y, -z'
'x-1/2, -y-1/2, z-1/2'

loop_
_atom_site_label
_atom_site_type_symbol
_atom_site_fract_x
_atom_site_fract_y
_atom_site_fract_z
_atom_site_U_iso_or_equiv
_atom_site_adp_type
_atom_site_occupancy
_atom_site_symmetry_multiplicity
_atom_site_calc_flag
_atom_site_refinement_flags
N1 N 0.56274(13) 0.18065(7) 0.66725(8) 0.0568(3) Uani 1 1 d .
O4 O 0.92021(12) 0.11665(7) 0.29165(8) 0.0754(3) Uani 1 1 d .
N2 N 0.78038(13) 0.03534(7) 0.58112(8) 0.0564(3) Uani 1 1 d .
O1 O 0.48427(12) 0.05474(6) 0.62734(8) 0.0710(3) Uani 1 1 d .
O3 O 0.87460(12) -0.05676(6) 0.48858(9) 0.0750(3) Uani 1 1 d .
C11 C 0.81901(15) 0.00703(8) 0.49986(11) 0.0583(4) Uani 1 1 d .
N3 N 0.74883(14) 0.04221(8) 0.34451(9) 0.0652(4) Uani 1 1 d .
H3 H 0.6846 0.0064 0.3334 0.078 Uiso 1 1 calc R
O2 O 0.78284(17) 0.02508(8) 0.73014(9) 0.0917(4) Uani 1 1 d .
C6 C 0.77407(15) 0.18572(8) 0.60449(9) 0.0530(3) Uani 1 1 d .
C10 C 0.77491(16) 0.07139(8) 0.43289(10) 0.0580(4) Uani 1 1 d .
H10 H 0.8498 0.1120 0.4341 0.070 Uiso 1 1 calc R
C7 C 0.69934(14) 0.10998(8) 0.57285(9) 0.0512(3) Uani 1 1 d .
C1 C 0.68480(15) 0.22739(8) 0.65597(9) 0.0533(3) Uani 1 1 d .
C5 C 0.90376(17) 0.21735(10) 0.58937(12) 0.0662(4) Uani 1 1 d .
H5 H 0.9657 0.1894 0.5564 0.079 Uiso 1 1 calc R
C8 C 0.57004(15) 0.10939(8) 0.62669(10) 0.0549(3) Uani 1 1 d .
C15 C 0.58240(18) 0.18362(9) 0.43382(10) 0.0627(4) Uani 1 1 d .
C2 C 0.71847(18) 0.30200(9) 0.69058(11) 0.0659(4) Uani 1 1 d .
H2 H 0.6567 0.3298 0.7238 0.079 Uiso 1 1 calc R
C19 C 0.3735(3) 0.26385(19) 0.40132(18) 0.1159(9) Uani 1 1 d .
H19 H 0.2767 0.2713 0.4039 0.139 Uiso 1 1 calc R
C9 C 0.64639(15) 0.10771(8) 0.47273(9) 0.0539(3) Uani 1 1 d .
H9 H 0.5717 0.0670 0.4664 0.065 Uiso 1 1 calc R
C22 C 0.77851(19) 0.03782(10) 0.18820(11) 0.0686(4) Uani 1 1 d .
C4 C 0.93980(19) 0.29267(10) 0.62502(13) 0.0762(5) Uani 1 1 d .
H4 H 1.0269 0.3152 0.6156 0.091 Uiso 1 1 calc R
C18 C 0.4513(4) 0.32087(16) 0.36340(16) 0.1197(10) Uani 1 1 d .
H18 H 0.4078 0.3670 0.3397 0.144 Uiso 1 1 calc R
C12 C 0.8152(2) -0.00166(10) 0.66099(12) 0.0740(5) Uani 1 1 d .
H12 H 0.8659 -0.0494 0.6616 0.089 Uiso 1 1 calc R
C13 C 0.44661(18) 0.20292(11) 0.71984(12) 0.0728(5) Uani 1 1 d .
H13B H 0.4749 0.2488 0.7565 0.087 Uiso 1 1 calc R
H13A H 0.4272 0.1588 0.7585 0.087 Uiso 1 1 calc R
C21 C 0.82159(16) 0.06904(9) 0.27817(11) 0.0607(4) Uani 1 1 d .
C17 C 0.5929(4) 0.31023(14) 0.36023(17) 0.1145(9) Uani 1 1 d .
H17 H 0.6457 0.3492 0.3341 0.137 Uiso 1 1 calc R
C3 C 0.8483(2) 0.33370(10) 0.67376(12) 0.0742(5) Uani 1 1 d .
H3A H 0.8741 0.3840 0.6960 0.089 Uiso 1 1 calc R
C16 C 0.6593(3) 0.24212(11) 0.39550(14) 0.0895(6) Uani 1 1 d .
H16 H 0.7564 0.2358 0.3933 0.107 Uiso 1 1 calc R
C23 C 0.8655(3) 0.05321(16) 0.12174(14) 0.1021(7) Uani 1 1 d .
H23 H 0.9485 0.0822 0.1342 0.123 Uiso 1 1 calc R
C27 C 0.6558(2) -0.00483(13) 0.16761(13) 0.0903(6) Uani 1 1 d .
H27 H 0.5943 -0.0144 0.2108 0.108 Uiso 1 1 calc R
C20 C 0.4375(2) 0.19464(13) 0.43617(13) 0.0867(6) Uani 1 1 d .
H20 H 0.3834 0.1556 0.4611 0.104 Uiso 1 1 calc R
C26 C 0.6239(4) -0.0334(2) 0.08297(19) 0.1346(11) Uani 1 1 d .
H26 H 0.5417 -0.0630 0.0698 0.161 Uiso 1 1 calc R
C24 C 0.8302(4) 0.0260(2) 0.03716(18) 0.1333(11) Uani 1 1 d .
H24 H 0.8881 0.0381 -0.0074 0.160 Uiso 1 1 calc R
C25 C 0.7121(5) -0.0183(2) 0.01842(19) 0.1451(13) Uani 1 1 d .
H25 H 0.6909 -0.0384 -0.0382 0.174 Uiso 1 1 calc R
C14 C 0.3144(2) 0.22324(19) 0.66270(19) 0.1173(9) Uani 1 1 d .
H14A H 0.2812 0.1765 0.6304 0.176 Uiso 1 1 calc R
H14B H 0.3345 0.2649 0.6220 0.176 Uiso 1 1 calc R
H14C H 0.2429 0.2413 0.6991 0.176 Uiso 1 1 calc R

loop_
_atom_site_aniso_label
_atom_site_aniso_U_11
_atom_site_aniso_U_22
_atom_site_aniso_U_33
_atom_site_aniso_U_23
_atom_site_aniso_U_13
_atom_site_aniso_U_12
N1 0.0613(7) 0.0478(6) 0.0635(7) -0.0111(5) 0.0174(5) -0.0024(5)
O4 0.0797(7) 0.0676(7) 0.0823(8) 0.0074(6) 0.0266(6) -0.0171(6)
N2 0.0627(7) 0.0410(6) 0.0673(7) -0.0042(5) 0.0158(5) 0.0008(5)
O1 0.0726(7) 0.0588(6) 0.0860(8) -0.0178(5) 0.0322(6) -0.0211(5)
O3 0.0751(7) 0.0518(6) 0.1007(9) -0.0171(6) 0.0230(6) 0.0051(5)
C11 0.0550(8) 0.0456(7) 0.0768(10) -0.0114(6) 0.0208(7) -0.0062(6)
N3 0.0752(8) 0.0572(7) 0.0671(8) -0.0160(6) 0.0291(6) -0.0201(6)
O2 0.1274(12) 0.0778(8) 0.0702(8) -0.0012(6) 0.0099(7) 0.0099(8)
C6 0.0573(7) 0.0421(7) 0.0601(8) -0.0040(6) 0.0075(6) -0.0046(6)
C10 0.0635(8) 0.0472(7) 0.0666(9) -0.0117(6) 0.0245(7) -0.0124(6)
C7 0.0549(7) 0.0391(6) 0.0611(8) -0.0060(5) 0.0142(6) -0.0031(5)
C1 0.0600(8) 0.0430(7) 0.0571(8) -0.0041(6) 0.0059(6) -0.0018(6)
C5 0.0609(8) 0.0549(8) 0.0840(11) -0.0063(7) 0.0128(7) -0.0080(7)
C8 0.0605(8) 0.0467(7) 0.0589(8) -0.0074(6) 0.0145(6) -0.0057(6)
C15 0.0795(10) 0.0526(8) 0.0559(8) -0.0092(6) 0.0060(7) 0.0023(7)
C2 0.0810(10) 0.0467(8) 0.0700(9) -0.0121(7) 0.0070(8) -0.0015(7)
C19 0.1182(19) 0.121(2) 0.1040(17) -0.0029(16) -0.0176(15) 0.0497(16)
C9 0.0588(8) 0.0451(7) 0.0595(8) -0.0094(6) 0.0150(6) -0.0059(6)
C22 0.0854(11) 0.0572(9) 0.0655(9) 0.0020(7) 0.0201(8) 0.0115(8)
C4 0.0687(10) 0.0594(9) 0.1003(13) -0.0045(9) 0.0052(9) -0.0202(8)
C18 0.189(3) 0.0844(16) 0.0817(14) 0.0044(12) -0.0137(17) 0.0478(19)
C12 0.0877(12) 0.0546(9) 0.0803(12) 0.0016(8) 0.0100(9) 0.0079(8)
C13 0.0771(10) 0.0641(9) 0.0815(11) -0.0184(8) 0.0311(9) 0.0008(8)
C21 0.0671(9) 0.0479(7) 0.0702(9) 0.0022(6) 0.0247(7) 0.0005(6)
C17 0.175(3) 0.0693(13) 0.1000(17) 0.0181(11) 0.0166(17) 0.0128(16)
C3 0.0890(12) 0.0469(8) 0.0856(11) -0.0124(8) 0.0004(9) -0.0124(8)
C16 0.1151(16) 0.0608(10) 0.0948(14) 0.0114(9) 0.0222(12) 0.0005(10)
C23 0.1195(17) 0.1157(18) 0.0768(13) -0.0002(12) 0.0411(12) 0.0070(14)
C27 0.1113(15) 0.0869(13) 0.0712(11) 0.0021(10) -0.0012(10) -0.0053(12)
C20 0.0867(13) 0.0884(13) 0.0830(12) -0.0009(10) -0.0031(10) 0.0127(10)
C26 0.177(3) 0.134(2) 0.0874(17) -0.0052(16) -0.0214(18) -0.023(2)
C24 0.174(3) 0.159(3) 0.0728(15) 0.0008(16) 0.0442(18) 0.036(2)
C25 0.209(4) 0.154(3) 0.0711(16) -0.0213(17) 0.001(2) 0.023(3)
C14 0.0832(14) 0.134(2) 0.137(2) -0.0359(17) 0.0220(14) 0.0148(14)

loop_
_atom_type_symbol
_atom_type_description
_atom_type_scat_dispersion_real
_atom_type_scat_dispersion_imag
_atom_type_scat_source
C C 0.0181 0.0091 'International Tables Vol C Tables 4.2.6.8 and 6.1.1.4'
H H 0.0000 0.0000 'International Tables Vol C Tables 4.2.6.8 and 6.1.1.4'
N N 0.0311 0.0180 'International Tables Vol C Tables 4.2.6.8 and 6.1.1.4'
O O 0.0492 0.0322 'International Tables Vol C Tables 4.2.6.8 and 6.1.1.4'

loop_
_geom_angle_atom_site_label_1
_geom_angle_atom_site_label_2
_geom_angle_atom_site_label_3
_geom_angle
C8 N1 C1 110.83(11)
C8 N1 C13 123.10(13)
C1 N1 C13 125.97(12)
C12 N2 C11 124.47(13)
C12 N2 C7 122.79(13)
C11 N2 C7 112.73(12)
O3 C11 N2 124.99(15)
O3 C11 C10 128.96(14)
N2 C11 C10 106.04(11)
C21 N3 C10 122.15(13)
C21 N3 H3 118.9
C10 N3 H3 118.9
C5 C6 C1 120.00(13)
C5 C6 C7 132.13(13)
C1 C6 C7 107.85(12)
N3 C10 C11 113.96(12)
N3 C10 C9 115.26(13)
C11 C10 C9 101.40(11)
N3 C10 H10 108.6
C11 C10 H10 108.6
C9 C10 H10 108.6
N2 C7 C6 117.16(11)
N2 C7 C8 112.81(11)
C6 C7 C8 102.18(10)
N2 C7 C9 100.70(10)
C6 C7 C9 115.75(11)
C8 C7 C9 108.39(11)
C2 C1 C6 122.33(14)
C2 C1 N1 127.94(13)
C6 C1 N1 109.71(11)
C6 C5 C4 118.15(15)
C6 C5 H5 120.9
C4 C5 H5 120.9
O1 C8 N1 126.53(13)
O1 C8 C7 124.96(12)
N1 C8 C7 108.36(11)
C16 C15 C20 118.57(18)
C16 C15 C9 123.53(16)
C20 C15 C9 117.90(16)
C1 C2 C3 117.07(15)
C1 C2 H2 121.5
C3 C2 H2 121.5
C18 C19 C20 120.5(3)
C18 C19 H19 119.8
C20 C19 H19 119.8
C15 C9 C10 119.04(12)
C15 C9 C7 116.63(11)
C10 C9 C7 101.24(11)
C15 C9 H9 106.3
C10 C9 H9 106.3
C7 C9 H9 106.3
C27 C22 C23 118.4(2)
C27 C22 C21 123.35(16)
C23 C22 C21 118.24(19)
C3 C4 C5 120.82(15)
C3 C4 H4 119.6
C5 C4 H4 119.6
C17 C18 C19 119.8(2)
C17 C18 H18 120.1
C19 C18 H18 120.1
O2 C12 N2 122.94(16)
O2 C12 H12 118.5
N2 C12 H12 118.5
N1 C13 C14 111.82(16)
N1 C13 H13B 109.3
C14 C13 H13B 109.3
N1 C13 H13A 109.3
C14 C13 H13A 109.3
H13B C13 H13A 107.9
O4 C21 N3 121.38(15)
O4 C21 C22 121.58(14)
N3 C21 C22 117.03(14)
C18 C17 C16 120.8(3)
C18 C17 H17 119.6
C16 C17 H17 119.6
C4 C3 C2 121.59(15)
C4 C3 H3A 119.2
C2 C3 H3A 119.2
C15 C16 C17 120.3(2)
C15 C16 H16 119.8
C17 C16 H16 119.8
C24 C23 C22 120.6(3)
C24 C23 H23 119.7
C22 C23 H23 119.7
C22 C27 C26 120.2(2)
C22 C27 H27 119.9
C26 C27 H27 119.9
C19 C20 C15 120.1(2)
C19 C20 H20 120.0
C15 C20 H20 120.0
C25 C26 C27 120.4(3)
C25 C26 H26 119.8
C27 C26 H26 119.8
C25 C24 C23 120.5(3)
C25 C24 H24 119.8
C23 C24 H24 119.8
C24 C25 C26 119.8(3)
C24 C25 H25 120.1
C26 C25 H25 120.1
C13 C14 H14A 109.5
C13 C14 H14B 109.5
H14A C14 H14B 109.5
C13 C14 H14C 109.5
H14A C14 H14C 109.5
H14B C14 H14C 109.5

loop_
_geom_bond_atom_site_label_1
_geom_bond_atom_site_label_2
_geom_bond_distance
N1 C8 1.3432(17)
N1 C1 1.4182(18)
N1 C13 1.4635(18)
O4 C21 1.2305(19)
N2 C12 1.376(2)
N2 C11 1.4004(19)
N2 C7 1.4625(17)
O1 C8 1.2222(16)
O3 C11 1.2060(17)
C11 C10 1.513(2)
N3 C21 1.3467(19)
N3 C10 1.4302(19)
N3 H3 0.8600
O2 C12 1.206(2)
C6 C5 1.376(2)
C6 C1 1.388(2)
C6 C7 1.5067(17)
C10 C9 1.5320(19)
C10 H10 0.9800
C7 C8 1.5321(19)
C7 C9 1.561(2)
C1 C2 1.378(2)
C5 C4 1.399(2)
C5 H5 0.9300
C15 C16 1.377(3)
C15 C20 1.391(3)
C15 C9 1.503(2)
C2 C3 1.384(2)
C2 H2 0.9300
C19 C18 1.362(4)
C19 C20 1.388(3)
C19 H19 0.9300
C9 H9 0.9800
C22 C27 1.377(3)
C22 C23 1.382(3)
C22 C21 1.487(2)
C4 C3 1.371(3)
C4 H4 0.9300
C18 C17 1.360(4)
C18 H18 0.9300
C12 H12 0.9300
C13 C14 1.502(3)
C13 H13B 0.9700
C13 H13A 0.9700
C17 C16 1.384(3)
C17 H17 0.9300
C3 H3A 0.9300
C16 H16 0.9300
C23 C24 1.377(4)
C23 H23 0.9300
C27 C26 1.381(3)
C27 H27 0.9300
C20 H20 0.9300
C26 C25 1.367(5)
C26 H26 0.9300
C24 C25 1.351(5)
C24 H24 0.9300
C25 H25 0.9300
C14 H14A 0.9600
C14 H14B 0.9600
C14 H14C 0.9600

loop_
_geom_hbond_atom_site_label_D
_geom_hbond_atom_site_label_H
_geom_hbond_atom_site_label_A
_geom_hbond_distance_DH
_geom_hbond_distance_HA
_geom_hbond_distance_DA
_geom_hbond_angle_DHA
_geom_hbond_site_symmetry_A
N3 H3 O1 0.86 2.03 2.8014(16) 148.7 3_656

loop_
_geom_torsion_atom_site_label_1
_geom_torsion_atom_site_label_2
_geom_torsion_atom_site_label_3
_geom_torsion_atom_site_label_4
_geom_torsion
C12 N2 C11 O3 7.8(2)
C7 N2 C11 O3 -172.85(13)
C12 N2 C11 C10 -172.95(14)
C7 N2 C11 C10 6.36(15)
C21 N3 C10 C11 -120.58(16)
C21 N3 C10 C9 122.76(15)
O3 C11 C10 N3 24.5(2)
N2 C11 C10 N3 -154.67(12)
O3 C11 C10 C9 148.97(15)
N2 C11 C10 C9 -30.21(14)
C12 N2 C7 C6 72.61(18)
C11 N2 C7 C6 -106.72(14)
C12 N2 C7 C8 -45.62(18)
C11 N2 C7 C8 135.05(12)
C12 N2 C7 C9 -160.96(14)
C11 N2 C7 C9 19.72(14)
C5 C6 C7 N2 48.6(2)
C1 C6 C7 N2 -133.15(13)
C5 C6 C7 C8 172.39(17)
C1 C6 C7 C8 -9.34(15)
C5 C6 C7 C9 -70.1(2)
C1 C6 C7 C9 108.21(14)
C5 C6 C1 C2 2.6(2)
C7 C6 C1 C2 -175.90(14)
C5 C6 C1 N1 -175.89(14)
C7 C6 C1 N1 5.59(16)
C8 N1 C1 C2 -177.13(15)
C13 N1 C1 C2 -0.6(3)
C8 N1 C1 C6 1.27(17)
C13 N1 C1 C6 177.79(15)
C1 C6 C5 C4 -1.8(2)
C7 C6 C5 C4 176.31(16)
C1 N1 C8 O1 176.83(15)
C13 N1 C8 O1 0.2(3)
C1 N1 C8 C7 -7.47(17)
C13 N1 C8 C7 175.89(14)
N2 C7 C8 O1 -47.3(2)
C6 C7 C8 O1 -174.01(15)
C9 C7 C8 O1 63.30(19)
N2 C7 C8 N1 136.89(13)
C6 C7 C8 N1 10.21(15)
C9 C7 C8 N1 -112.48(13)
C6 C1 C2 C3 -1.6(2)
N1 C1 C2 C3 176.63(15)
C16 C15 C9 C10 -31.1(2)
C20 C15 C9 C10 148.30(15)
C16 C15 C9 C7 90.77(19)
C20 C15 C9 C7 -89.84(17)
N3 C10 C9 C15 -66.00(17)
C11 C10 C9 C15 170.42(12)
N3 C10 C9 C7 164.72(11)
C11 C10 C9 C7 41.14(12)
N2 C7 C9 C15 -167.88(12)
C6 C7 C9 C15 -40.51(17)
C8 C7 C9 C15 73.52(15)
N2 C7 C9 C10 -37.09(12)
C6 C7 C9 C10 90.29(13)
C8 C7 C9 C10 -155.68(10)
C6 C5 C4 C3 0.1(3)
C20 C19 C18 C17 -0.5(4)
C11 N2 C12 O2 178.41(16)
C7 N2 C12 O2 -0.8(3)
C8 N1 C13 C14 -75.4(2)
C1 N1 C13 C14 108.4(2)
C10 N3 C21 O4 4.5(2)
C10 N3 C21 C22 -176.26(14)
C27 C22 C21 O4 -169.11(17)
C23 C22 C21 O4 10.2(3)
C27 C22 C21 N3 11.6(2)
C23 C22 C21 N3 -169.12(17)
C19 C18 C17 C16 -0.3(4)
C5 C4 C3 C2 0.9(3)
C1 C2 C3 C4 -0.2(3)
C20 C15 C16 C17 0.0(3)
C9 C15 C16 C17 179.39(18)
C18 C17 C16 C15 0.5(4)
C27 C22 C23 C24 -0.4(3)
C21 C22 C23 C24 -179.7(2)
C23 C22 C27 C26 2.0(3)
C21 C22 C27 C26 -178.7(2)
C18 C19 C20 C15 1.0(3)
C16 C15 C20 C19 -0.8(3)
C9 C15 C20 C19 179.82(18)
C22 C27 C26 C25 -1.3(4)
C22 C23 C24 C25 -2.0(5)
C23 C24 C25 C26 2.7(5)
C27 C26 C25 C24 -1.1(5)
